data_1543423
loop_
_publ_author_name
'Tribak, Zineb'
'Kandri Rodi, Youssef'
'Haoudi, Amal'
'Essassi, El Mokhtar'
'Capet, Fr\'ed\'eric'
'Zouihri, Hafid'

_publ_section_title
;
 5-Chloro-1-methylindoline-2,3-dione
;
_journal_coeditor_code TK4016
_journal_issue 6
_journal_name_full IUCrData
_journal_page_first x160913
_journal_paper_doi 10.1107/S2414314616009135
_journal_volume 1
_journal_year 2016
_chemical_formula_iupac 'C9 H6 Cl N O2'
_chemical_formula_moiety 'C9 H6 Cl N O2'
_chemical_formula_sum 'C9 H6 Cl N O2'
_chemical_formula_weight 195.60
_chemical_name_systematic
;
5-Chloro-1-methylindoline-2,3-dione
;
_space_group_crystal_system monoclinic
_space_group_IT_number 14
_space_group_name_Hall '-P 2ybc'
_space_group_name_H-M_alt 'P 1 21/c 1'
_symmetry_space_group_name_Hall '-P 2ybc'
_symmetry_space_group_name_H-M 'P 1 21/c 1'
_atom_sites_solution_hydrogens geom
_atom_sites_solution_primary direct
_audit_creation_method
;
Olex2 1.2
(compiled 2016.02.19 svn.r3266 for OlexSys, GUI svn.r5155)
;
_cell_angle_alpha 90
_cell_angle_beta 96.163(3)
_cell_angle_gamma 90
_cell_formula_units_Z 4
_cell_length_a 3.9766(4)
_cell_length_b 11.9503(13)
_cell_length_c 17.947(2)
_cell_measurement_reflns_used 4975
_cell_measurement_temperature 299.69
_cell_measurement_theta_max 25.55
_cell_measurement_theta_min 2.85
_cell_volume 847.94(16)
_computing_cell_refinement
;
SAINT (Bruker, 2009)
;
_computing_data_collection
;
APEX2 (Bruker, 2009)
;
_computing_data_reduction
;
SAINT (Bruker, 2009)
;
_computing_molecular_graphics
;
PLATON (Spek, 2009)
;
_computing_publication_material
;
publCIF (Westrip, 2010)
;
_computing_structure_refinement
;
SHELXL2015 (Sheldrick, 2015b)
;
_computing_structure_solution
;
<i>XT</i> (Sheldrick, 2015a)
;
_diffrn_ambient_temperature 299.69
_diffrn_measured_fraction_theta_full 1.000
_diffrn_measured_fraction_theta_max 0.997
_diffrn_measurement_device_type 'Bruker APEXII CCD'
_diffrn_measurement_method '\f and \w scans'
_diffrn_radiation_type MoK\a
_diffrn_radiation_wavelength 0.71073
_diffrn_reflns_av_R_equivalents 0.0272
_diffrn_reflns_limit_h_max 5
_diffrn_reflns_limit_h_min -5
_diffrn_reflns_limit_k_max 15
_diffrn_reflns_limit_k_min -15
_diffrn_reflns_limit_l_max 23
_diffrn_reflns_limit_l_min -22
_diffrn_reflns_number 12975
_diffrn_reflns_theta_full 26.000
_diffrn_reflns_theta_max 28.284
_diffrn_reflns_theta_min 1.704
_diffrn_standards_number 0
_exptl_absorpt_coefficient_mu 0.410
_exptl_absorpt_correction_T_max 0.7457
_exptl_absorpt_correction_T_min 0.6969
_exptl_absorpt_correction_type multi-scan
_exptl_absorpt_process_details
;
(SADABS; Bruker, 2009)
;
_exptl_crystal_colour red
_exptl_crystal_density_diffrn 1.532
_exptl_crystal_description prism
_exptl_crystal_F_000 400
_exptl_crystal_size_max 0.29
_exptl_crystal_size_mid 0.11
_exptl_crystal_size_min 0.11
_refine_diff_density_max 0.254
_refine_diff_density_min -0.225
_refine_ls_extinction_method none
_refine_ls_goodness_of_fit_ref 1.045
_refine_ls_hydrogen_treatment constr
_refine_ls_matrix_type full
_refine_ls_number_parameters 120
_refine_ls_number_reflns 2080
_refine_ls_number_restraints 0
_refine_ls_restrained_S_all 1.045
_refine_ls_R_factor_all 0.0538
_refine_ls_R_factor_gt 0.0405
_refine_ls_shift/su_max 0.000
_refine_ls_shift/su_mean 0.000
_refine_ls_structure_factor_coef Fsqd
_refine_ls_weighting_details 'w=1/[\s^2^(Fo^2^)+(0.0449P)^2^+0.2640P] where P=(Fo^2^+2Fc^2^)/3'
_refine_ls_weighting_scheme calc
_refine_ls_wR_factor_gt 0.0959
_refine_ls_wR_factor_ref 0.1033
_reflns_number_gt 1705
_reflns_number_total 2080
_reflns_threshold_expression 'I > 2\s(I)'
_cod_data_source_file tk4016sup1.cif
_cod_data_source_block I
_cod_database_code 1543423
_shelx_space_group_comment
;
The symmetry employed for this shelxl refinement is uniquely defined
by the following loop, which should always be used as a source of
symmetry information in preference to the above space-group names.
They are only intended as comments.
;

loop_
_space_group_symop_operation_xyz
'x, y, z'
'-x, y+1/2, -z+1/2'
'-x, -y, -z'
'x, -y-1/2, z-1/2'

loop_
_atom_site_type_symbol
_atom_site_label
_atom_site_fract_x
_atom_site_fract_y
_atom_site_fract_z
_atom_site_U_iso_or_equiv
_atom_site_adp_type
_atom_site_calc_flag
_atom_site_occupancy
Cl Cl1 0.19046(16) 0.83313(5) 0.57429(3) 0.06020(19) Uani d 1
N N1 0.7031(5) 0.74151(13) 0.28515(9) 0.0445(4) Uani d 1
O O2 0.9524(5) 0.58155(13) 0.24499(10) 0.0701(5) Uani d 1
C C1 0.5640(5) 0.77475(14) 0.35050(10) 0.0384(4) Uani d 1
O O1 0.7708(6) 0.49696(13) 0.38997(10) 0.0740(5) Uani d 1
C C2 0.4421(5) 0.87931(15) 0.36668(11) 0.0436(4) Uani d 1
H H2 0.4393 0.9377 0.3324 0.052 Uiso calc 1
C C6 0.5649(5) 0.68680(14) 0.40190(11) 0.0417(4) Uani d 1
C C3 0.3238(5) 0.89379(16) 0.43616(11) 0.0449(5) Uani d 1
H H3 0.2388 0.9631 0.4485 0.054 Uiso calc 1
C C4 0.3301(5) 0.80689(16) 0.48740(11) 0.0439(4) Uani d 1
C C8 0.8099(6) 0.63366(16) 0.29043(12) 0.0509(5) Uani d 1
C C5 0.4483(5) 0.70138(16) 0.47102(12) 0.0459(5) Uani d 1
H H5 0.4490 0.6429 0.5052 0.055 Uiso calc 1
C C9 0.7425(7) 0.81520(18) 0.22215(12) 0.0552(5) Uani d 1
H H9A 0.5238 0.8390 0.2000 0.083 Uiso calc 1
H H9B 0.8562 0.7758 0.1855 0.083 Uiso calc 1
H H9C 0.8736 0.8794 0.2394 0.083 Uiso calc 1
C C7 0.7167(6) 0.59026(15) 0.36734(13) 0.0507(5) Uani d 1

loop_
_atom_site_aniso_label
_atom_site_aniso_U_11
_atom_site_aniso_U_22
_atom_site_aniso_U_33
_atom_site_aniso_U_12
_atom_site_aniso_U_13
_atom_site_aniso_U_23
Cl1 0.0628(4) 0.0650(4) 0.0544(3) 0.0064(3) 0.0138(3) -0.0002(2)
N1 0.0503(10) 0.0335(7) 0.0492(9) -0.0035(7) 0.0036(8) -0.0052(7)
O2 0.0883(13) 0.0505(9) 0.0740(10) 0.0077(9) 0.0199(11) -0.0168(8)
C1 0.0363(9) 0.0325(8) 0.0448(9) -0.0052(7) -0.0027(8) -0.0043(7)
O1 0.1058(15) 0.0303(7) 0.0867(12) 0.0099(8) 0.0146(12) 0.0037(7)
C2 0.0494(11) 0.0317(8) 0.0475(10) 0.0028(8) -0.0041(9) 0.0022(8)
C6 0.0418(10) 0.0287(8) 0.0532(11) -0.0032(7) -0.0013(9) -0.0009(7)
C3 0.0441(10) 0.0355(9) 0.0538(11) 0.0067(8) -0.0014(10) -0.0053(8)
C4 0.0389(10) 0.0451(10) 0.0471(10) -0.0009(8) 0.0021(9) -0.0017(8)
C8 0.0550(12) 0.0362(9) 0.0605(12) -0.0035(9) 0.0019(11) -0.0122(9)
C5 0.0476(11) 0.0358(9) 0.0532(12) -0.0024(8) 0.0005(10) 0.0064(8)
C9 0.0688(15) 0.0495(11) 0.0478(11) -0.0051(11) 0.0090(11) 0.0000(9)
C7 0.0577(13) 0.0313(9) 0.0619(12) -0.0023(9) 0.0004(11) -0.0037(9)

loop_
_atom_type_symbol
_atom_type_description
_atom_type_scat_dispersion_real
_atom_type_scat_dispersion_imag
_atom_type_scat_source
C C 0.0033 0.0016 'International Tables Vol C Tables 4.2.6.8 and 6.1.1.4'
H H 0.0000 0.0000 'International Tables Vol C Tables 4.2.6.8 and 6.1.1.4'
Cl Cl 0.1484 0.1585 'International Tables Vol C Tables 4.2.6.8 and 6.1.1.4'
N N 0.0061 0.0033 'International Tables Vol C Tables 4.2.6.8 and 6.1.1.4'
O O 0.0106 0.0060 'International Tables Vol C Tables 4.2.6.8 and 6.1.1.4'

loop_
_geom_angle_atom_site_label_1
_geom_angle_atom_site_label_2
_geom_angle_atom_site_label_3
_geom_angle
C1 N1 C9 124.18(16)
C8 N1 C1 110.98(17)
C8 N1 C9 124.77(18)
C2 C1 N1 127.50(17)
C2 C1 C6 121.13(18)
C6 C1 N1 111.37(16)
C1 C2 H2 121.3
C1 C2 C3 117.46(17)
C3 C2 H2 121.3
C1 C6 C7 106.48(17)
C5 C6 C1 121.36(17)
C5 C6 C7 132.12(18)
C2 C3 H3 119.4
C4 C3 C2 121.22(17)
C4 C3 H3 119.4
C3 C4 Cl1 118.38(15)
C3 C4 C5 121.51(19)
C5 C4 Cl1 120.11(16)
N1 C8 C7 106.02(17)
O2 C8 N1 127.3(2)
O2 C8 C7 126.71(19)
C6 C5 C4 117.31(18)
C6 C5 H5 121.3
C4 C5 H5 121.3
N1 C9 H9A 109.5
N1 C9 H9B 109.5
N1 C9 H9C 109.5
H9A C9 H9B 109.5
H9A C9 H9C 109.5
H9B C9 H9C 109.5
O1 C7 C6 130.9(2)
O1 C7 C8 124.0(2)
C6 C7 C8 105.09(15)

loop_
_geom_bond_atom_site_label_1
_geom_bond_atom_site_label_2
_geom_bond_distance
Cl1 C4 1.739(2)
N1 C1 1.407(3)
N1 C8 1.357(3)
N1 C9 1.455(3)
O2 C8 1.214(3)
C1 C2 1.382(3)
C1 C6 1.398(3)
O1 C7 1.198(2)
C2 H2 0.9300
C2 C3 1.390(3)
C6 C5 1.381(3)
C6 C7 1.470(3)
C3 H3 0.9300
C3 C4 1.386(3)
C4 C5 1.388(3)
C8 C7 1.556(3)
C5 H5 0.9300
C9 H9A 0.9600
C9 H9B 0.9600
C9 H9C 0.9600

loop_
_geom_hbond_atom_site_label_D
_geom_hbond_atom_site_label_H
_geom_hbond_atom_site_label_A
_geom_hbond_site_symmetry_A
_geom_hbond_distance_DH
_geom_hbond_distance_HA
_geom_hbond_distance_DA
_geom_hbond_angle_DHA
_geom_hbond_publ_flag
C9 H9C O2 2_755 0.96 2.52 3.435(3) 159 yes

loop_
_geom_torsion_atom_site_label_1
_geom_torsion_atom_site_label_2
_geom_torsion_atom_site_label_3
_geom_torsion_atom_site_label_4
_geom_torsion
Cl1 C4 C5 C6 -178.13(16)
N1 C1 C2 C3 -178.3(2)
N1 C1 C6 C5 178.22(19)
N1 C1 C6 C7 0.3(2)
N1 C8 C7 O1 179.0(2)
N1 C8 C7 C6 -2.1(2)
O2 C8 C7 O1 -1.8(4)
O2 C8 C7 C6 177.2(2)
C1 N1 C8 O2 -177.0(2)
C1 N1 C8 C7 2.3(2)
C1 C2 C3 C4 0.4(3)
C1 C6 C5 C4 0.0(3)
C1 C6 C7 O1 179.9(3)
C1 C6 C7 C8 1.1(2)
C2 C1 C6 C5 -0.8(3)
C2 C1 C6 C7 -178.79(18)
C2 C3 C4 Cl1 177.88(16)
C2 C3 C4 C5 -1.3(3)
C6 C1 C2 C3 0.6(3)
C3 C4 C5 C6 1.0(3)
C8 N1 C1 C2 177.2(2)
C8 N1 C1 C6 -1.7(2)
C5 C6 C7 O1 2.3(4)
C5 C6 C7 C8 -176.6(2)
C9 N1 C1 C2 0.2(3)
C9 N1 C1 C6 -178.75(19)
C9 N1 C8 O2 0.0(4)
C9 N1 C8 C7 179.3(2)
C7 C6 C5 C4 177.4(2)

_cod_database_fobs_code 1543423
